data_4303569
loop_
_publ_author_name
'Kuppuswamy Arumugam'
'Mohamed C. Shaw'
'P. Chandrasekaran'
'Dino Villagr\'an'
'Thomas G. Gray'
'Joel T. Mague'
'James P. Donahue'

_publ_contact_author 'James P. Donahue'
_publ_contact_author_address
;
   James P. Donahue
   Department of Chemistry
   Tulane University
   Percival Stern Hall, Room 2015
   6400 Freret Street
   New Orleans, Louisiana 70118-5698
;
_publ_contact_author_email donahue@tulane.edu
_publ_section_title
;
Synthesis, Structures, and Properties of 1,2,4,5-Benzenetetrathiolate
Linked Group 10 Metal Complexes
;
_journal_name_full 'Inorganic Chemistry'
_journal_page_first 10591
_journal_page_last 10607
_journal_paper_doi 10.1021/ic901257s
_journal_volume 48
_journal_year 2009
_chemical_formula_sum 'C33 H24 Ni O P2 S4'
_chemical_formula_weight 685.41
_chemical_name_systematic
; 
 ? 
;
_space_group_IT_number 19
_symmetry_cell_setting orthorhombic
_symmetry_space_group_name_Hall 'P 2ac 2ab'
_symmetry_space_group_name_H-M 'P 21 21 21'
_atom_sites_solution_hydrogens geom
_atom_sites_solution_primary direct
_atom_sites_solution_secondary difmap
_audit_creation_method SHELXL-97
_cell_angle_alpha 90.00
_cell_angle_beta 90.00
_cell_angle_gamma 90.00
_cell_formula_units_Z 4
_cell_length_a 9.872(2)
_cell_length_b 15.547(3)
_cell_length_c 19.629(4)
_cell_measurement_reflns_used 6880
_cell_measurement_temperature 100(2)
_cell_measurement_theta_max 28.247
_cell_measurement_theta_min 2.445
_cell_volume 3012.7(10)
_computing_cell_refinement 'Bruker SMART (Bruker-AXS, 2000)'
_computing_data_collection 'Bruker SMART (Bruker-AXS, 2000)'
_computing_data_reduction 'Bruker SAINT+ (Bruker-AXS, 2004)'
_computing_molecular_graphics 'Bruker SHELXTL (Bruker-AXS, 2000a)'
_computing_publication_material 'Bruker SHELXTL (Bruker-AXS, 2000a)'
_computing_structure_refinement 'SHELXL-97 (Sheldrick, 1997)'
_computing_structure_solution 'SHELXS-97 (Sheldrick, 1990)'
_diffrn_ambient_temperature 100(2)
_diffrn_measured_fraction_theta_full 0.987
_diffrn_measured_fraction_theta_max 0.987
_diffrn_measurement_device_type 'Bruker-AXS SMART APEX'
_diffrn_measurement_method 'phi and omega scans'
_diffrn_radiation_monochromator graphite
_diffrn_radiation_source 'fine-focus sealed tube'
_diffrn_radiation_type MoK\a
_diffrn_radiation_wavelength 0.71073
_diffrn_reflns_av_R_equivalents 0.0336
_diffrn_reflns_av_sigmaI/netI 0.0368
_diffrn_reflns_limit_h_max 13
_diffrn_reflns_limit_h_min -12
_diffrn_reflns_limit_k_max 20
_diffrn_reflns_limit_k_min -20
_diffrn_reflns_limit_l_max 26
_diffrn_reflns_limit_l_min -25
_diffrn_reflns_number 27766
_diffrn_reflns_theta_full 28.28
_diffrn_reflns_theta_max 28.28
_diffrn_reflns_theta_min 1.67
_exptl_absorpt_coefficient_mu 1.055
_exptl_absorpt_correction_T_max 0.8991
_exptl_absorpt_correction_T_min 0.8239
_exptl_absorpt_correction_type multi-scan
_exptl_absorpt_process_details 'SADABS (Sheldrick, 2002)'
_exptl_crystal_colour red
_exptl_crystal_density_diffrn 1.511
_exptl_crystal_density_method 'not measured'
_exptl_crystal_description block
_exptl_crystal_F_000 1408
_exptl_crystal_size_max 0.19
_exptl_crystal_size_mid 0.18
_exptl_crystal_size_min 0.10
_refine_diff_density_max 0.484
_refine_diff_density_min -0.255
_refine_diff_density_rms 0.068
_refine_ls_abs_structure_details 'Flack H D (1983), Acta Cryst. A39, 876-881'
_refine_ls_abs_structure_Flack -0.001(7)
_refine_ls_extinction_method none
_refine_ls_goodness_of_fit_ref 1.027
_refine_ls_hydrogen_treatment constr
_refine_ls_matrix_type full
_refine_ls_number_parameters 370
_refine_ls_number_reflns 7262
_refine_ls_number_restraints 0
_refine_ls_restrained_S_all 1.027
_refine_ls_R_factor_all 0.0283
_refine_ls_R_factor_gt 0.0267
_refine_ls_shift/su_max 0.001
_refine_ls_shift/su_mean 0.000
_refine_ls_structure_factor_coef Fsqd
_refine_ls_weighting_details 'calc w=1/[\s^2^(Fo^2^)+(0.0363P)^2^+0.0000P] where P=(Fo^2^+2Fc^2^)/3'
_refine_ls_weighting_scheme calc
_refine_ls_wR_factor_gt 0.0628
_refine_ls_wR_factor_ref 0.0635
_reflns_number_gt 6947
_reflns_number_total 7262
_reflns_threshold_expression >2\s(I)
_cod_data_source_file ic901257s_si_001_04.cif
_cod_data_source_block jpd156
_cod_original_cell_volume 3012.7(11)
_cod_database_code 4303569

loop_
_symmetry_equiv_pos_as_xyz
'x, y, z'
'-x+1/2, -y, z+1/2'
'-x, y+1/2, -z+1/2'
'x+1/2, -y+1/2, -z'

loop_
_atom_site_label
_atom_site_type_symbol
_atom_site_fract_x
_atom_site_fract_y
_atom_site_fract_z
_atom_site_U_iso_or_equiv
_atom_site_adp_type
_atom_site_occupancy
_atom_site_symmetry_multiplicity
_atom_site_calc_flag
_atom_site_refinement_flags
_atom_site_disorder_assembly
_atom_site_disorder_group
Ni1 Ni -0.41414(2) -0.686897(15) -0.181261(12) 0.01074(6) Uani 1 1 d . . .
S1 S -0.61784(5) -0.64530(3) -0.15834(2) 0.01281(10) Uani 1 1 d . . .
S2 S -0.32555(5) -0.57045(3) -0.14273(3) 0.01473(10) Uani 1 1 d . . .
S3 S -0.82004(5) -0.35119(3) -0.04044(3) 0.01454(10) Uani 1 1 d . . .
S4 S -0.54593(5) -0.27487(3) -0.03738(3) 0.01556(10) Uani 1 1 d . . .
P1 P -0.48684(5) -0.81118(3) -0.21438(2) 0.01156(10) Uani 1 1 d . . .
P2 P -0.21460(5) -0.72815(3) -0.21212(2) 0.01145(10) Uani 1 1 d . . .
O1 O -0.76643(14) -0.18843(9) -0.01056(7) 0.0171(3) Uani 1 1 d . . .
C1 C -0.59535(19) -0.54505(12) -0.11847(9) 0.0110(4) Uani 1 1 d . . .
C2 C -0.46460(19) -0.51089(12) -0.11329(9) 0.0112(4) Uani 1 1 d . . .
C3 C -0.68696(19) -0.41761(12) -0.06764(9) 0.0120(4) Uani 1 1 d . . .
C4 C -0.55657(19) -0.38183(12) -0.06490(9) 0.0125(4) Uani 1 1 d . . .
C5 C -0.44546(19) -0.42819(12) -0.08665(9) 0.0126(4) Uani 1 1 d . . .
H5 H -0.3571 -0.4043 -0.0836 0.015 Uiso 1 1 calc R . .
C6 C -0.7069(2) -0.49915(12) -0.09396(9) 0.0125(4) Uani 1 1 d . . .
H6 H -0.7950 -0.5236 -0.0954 0.015 Uiso 1 1 calc R . .
C7 C -0.72069(19) -0.25697(12) -0.02685(9) 0.0135(4) Uani 1 1 d . . .
C8 C -0.63862(19) -0.81134(13) -0.26720(9) 0.0133(4) Uani 1 1 d . . .
C9 C -0.7330(2) -0.87776(13) -0.26717(10) 0.0165(4) Uani 1 1 d . . .
H9 H -0.7206 -0.9260 -0.2382 0.020 Uiso 1 1 calc R . .
C10 C -0.8457(2) -0.87337(14) -0.30968(10) 0.0221(5) Uani 1 1 d . . .
H10 H -0.9093 -0.9192 -0.3102 0.026 Uiso 1 1 calc R . .
C11 C -0.8652(2) -0.80252(15) -0.35112(10) 0.0222(5) Uani 1 1 d . . .
H11 H -0.9428 -0.7995 -0.3796 0.027 Uiso 1 1 calc R . .
C12 C -0.7718(2) -0.73594(14) -0.35126(10) 0.0201(4) Uani 1 1 d . . .
H12 H -0.7851 -0.6874 -0.3799 0.024 Uiso 1 1 calc R . .
C13 C -0.6590(2) -0.74040(13) -0.30939(10) 0.0164(4) Uani 1 1 d . . .
H13 H -0.5950 -0.6947 -0.3095 0.020 Uiso 1 1 calc R . .
C14 C -0.51533(19) -0.88946(12) -0.14700(10) 0.0145(4) Uani 1 1 d . . .
C15 C -0.5432(2) -0.85917(13) -0.08141(10) 0.0169(4) Uani 1 1 d . . .
H15 H -0.5428 -0.7991 -0.0727 0.020 Uiso 1 1 calc R . .
C16 C -0.5715(2) -0.91639(15) -0.02900(11) 0.0235(5) Uani 1 1 d . . .
H16 H -0.5909 -0.8953 0.0154 0.028 Uiso 1 1 calc R . .
C17 C -0.5715(2) -1.00430(14) -0.04123(12) 0.0256(5) Uani 1 1 d . . .
H17 H -0.5919 -1.0435 -0.0056 0.031 Uiso 1 1 calc R . .
C18 C -0.5413(2) -1.03443(14) -0.10600(12) 0.0289(5) Uani 1 1 d . . .
H18 H -0.5394 -1.0946 -0.1142 0.035 Uiso 1 1 calc R . .
C19 C -0.5140(2) -0.97828(13) -0.15883(11) 0.0227(5) Uani 1 1 d . . .
H19 H -0.4943 -0.9999 -0.2030 0.027 Uiso 1 1 calc R . .
C20 C -0.10955(19) -0.65355(12) -0.25980(10) 0.0143(4) Uani 1 1 d . . .
C21 C -0.1417(2) -0.63756(14) -0.32759(10) 0.0211(4) Uani 1 1 d . . .
H21 H -0.2141 -0.6680 -0.3484 0.025 Uiso 1 1 calc R . .
C22 C -0.0691(2) -0.57768(15) -0.36507(11) 0.0262(5) Uani 1 1 d . . .
H22 H -0.0923 -0.5669 -0.4113 0.031 Uiso 1 1 calc R . .
C23 C 0.0372(2) -0.53372(14) -0.33514(12) 0.0260(5) Uani 1 1 d . . .
H23 H 0.0870 -0.4926 -0.3607 0.031 Uiso 1 1 calc R . .
C24 C 0.0711(2) -0.54982(13) -0.26754(11) 0.0237(5) Uani 1 1 d . . .
H24 H 0.1449 -0.5202 -0.2472 0.028 Uiso 1 1 calc R . .
C25 C -0.0026(2) -0.60896(13) -0.22979(10) 0.0193(4) Uani 1 1 d . . .
H25 H 0.0199 -0.6191 -0.1834 0.023 Uiso 1 1 calc R . .
C26 C -0.1116(2) -0.76989(12) -0.14318(9) 0.0139(4) Uani 1 1 d . . .
C27 C -0.1754(2) -0.78708(13) -0.08085(10) 0.0186(4) Uani 1 1 d . . .
H27 H -0.2678 -0.7720 -0.0744 0.022 Uiso 1 1 calc R . .
C28 C -0.1037(2) -0.82602(14) -0.02887(11) 0.0244(5) Uani 1 1 d . . .
H28 H -0.1476 -0.8388 0.0130 0.029 Uiso 1 1 calc R . .
C29 C 0.0313(2) -0.84651(15) -0.03749(11) 0.0274(5) Uani 1 1 d . . .
H29 H 0.0806 -0.8724 -0.0013 0.033 Uiso 1 1 calc R . .
C30 C 0.0943(2) -0.82943(15) -0.09839(12) 0.0292(5) Uani 1 1 d . . .
H30 H 0.1871 -0.8439 -0.1041 0.035 Uiso 1 1 calc R . .
C31 C 0.0239(2) -0.79114(13) -0.15177(11) 0.0207(4) Uani 1 1 d . . .
H31 H 0.0682 -0.7796 -0.1938 0.025 Uiso 1 1 calc R . .
C32 C -0.35554(19) -0.85958(12) -0.26689(10) 0.0135(4) Uani 1 1 d . . .
H32 H -0.3724 -0.9098 -0.2931 0.016 Uiso 1 1 calc R . .
C33 C -0.2355(2) -0.82167(12) -0.26698(9) 0.0143(4) Uani 1 1 d . . .
H33 H -0.1633 -0.8424 -0.2945 0.017 Uiso 1 1 calc R . .

loop_
_atom_site_aniso_label
_atom_site_aniso_U_11
_atom_site_aniso_U_22
_atom_site_aniso_U_33
_atom_site_aniso_U_23
_atom_site_aniso_U_13
_atom_site_aniso_U_12
Ni1 0.01097(11) 0.00928(11) 0.01198(11) -0.00204(9) 0.00015(9) 0.00047(9)
S1 0.0117(2) 0.0107(2) 0.0161(2) -0.00372(18) 0.00012(17) -0.00051(17)
S2 0.0111(2) 0.0118(2) 0.0213(2) -0.0054(2) 0.00166(19) 0.00017(18)
S3 0.0118(2) 0.0121(2) 0.0197(2) -0.00418(19) 0.00254(19) 0.00047(18)
S4 0.0129(2) 0.0114(2) 0.0224(2) -0.0061(2) 0.00062(19) -0.00072(18)
P1 0.0120(2) 0.0101(2) 0.0125(2) -0.00118(19) -0.00033(18) 0.00066(18)
P2 0.0117(2) 0.0118(2) 0.0109(2) -0.00145(19) -0.00031(18) 0.00099(18)
O1 0.0181(7) 0.0137(7) 0.0196(7) -0.0042(6) 0.0027(6) 0.0015(6)
C1 0.0148(9) 0.0095(9) 0.0089(8) -0.0001(7) -0.0006(7) -0.0012(7)
C2 0.0132(9) 0.0112(9) 0.0093(8) 0.0006(7) 0.0003(7) 0.0028(7)
C3 0.0138(9) 0.0117(9) 0.0105(8) 0.0004(7) 0.0022(7) 0.0023(7)
C4 0.0172(10) 0.0078(8) 0.0125(8) -0.0037(7) -0.0006(7) -0.0005(7)
C5 0.0117(9) 0.0128(9) 0.0131(8) -0.0008(7) 0.0007(7) -0.0028(7)
C6 0.0122(9) 0.0139(9) 0.0114(8) 0.0008(7) 0.0010(7) -0.0012(7)
C7 0.0140(9) 0.0142(9) 0.0123(9) -0.0008(7) 0.0000(7) 0.0001(7)
C8 0.0140(9) 0.0140(9) 0.0119(8) -0.0047(8) -0.0005(7) 0.0005(7)
C9 0.0177(10) 0.0162(10) 0.0155(9) -0.0026(8) 0.0023(8) 0.0000(8)
C10 0.0132(10) 0.0301(12) 0.0229(10) -0.0094(9) 0.0022(8) -0.0032(8)
C11 0.0160(10) 0.0340(12) 0.0167(10) -0.0086(10) -0.0039(8) 0.0073(9)
C12 0.0229(11) 0.0224(11) 0.0149(9) -0.0027(8) -0.0024(8) 0.0090(9)
C13 0.0173(10) 0.0162(9) 0.0157(9) -0.0025(8) 0.0009(8) 0.0001(8)
C14 0.0133(9) 0.0142(9) 0.0160(9) 0.0030(8) -0.0004(8) 0.0001(7)
C15 0.0189(10) 0.0143(9) 0.0175(10) -0.0003(8) -0.0021(8) 0.0002(8)
C16 0.0230(11) 0.0291(12) 0.0182(10) 0.0035(9) 0.0010(9) 0.0023(9)
C17 0.0248(12) 0.0236(11) 0.0283(11) 0.0132(10) 0.0006(10) -0.0003(9)
C18 0.0359(14) 0.0133(10) 0.0374(13) 0.0049(10) 0.0007(11) 0.0009(10)
C19 0.0287(12) 0.0164(10) 0.0230(11) -0.0014(8) 0.0017(9) 0.0010(9)
C20 0.0144(10) 0.0117(9) 0.0169(9) 0.0008(7) 0.0030(8) 0.0036(7)
C21 0.0218(10) 0.0221(11) 0.0195(10) 0.0008(9) -0.0023(9) -0.0008(8)
C22 0.0320(12) 0.0259(11) 0.0207(10) 0.0078(9) 0.0021(10) 0.0010(10)
C23 0.0271(12) 0.0186(11) 0.0322(12) 0.0065(9) 0.0090(10) 0.0010(9)
C24 0.0195(11) 0.0194(11) 0.0323(12) -0.0004(9) 0.0031(10) -0.0054(9)
C25 0.0186(10) 0.0207(10) 0.0187(10) -0.0010(8) 0.0011(8) -0.0018(8)
C26 0.0165(9) 0.0132(9) 0.0120(9) -0.0018(8) -0.0037(7) 0.0002(8)
C27 0.0189(10) 0.0197(10) 0.0173(10) -0.0006(8) 0.0006(8) -0.0020(8)
C28 0.0343(13) 0.0234(12) 0.0155(10) 0.0052(9) -0.0008(9) -0.0039(10)
C29 0.0355(13) 0.0255(11) 0.0213(11) 0.0048(9) -0.0128(10) 0.0010(10)
C30 0.0201(11) 0.0357(14) 0.0319(12) 0.0021(10) -0.0077(10) 0.0082(10)
C31 0.0179(10) 0.0261(11) 0.0181(10) 0.0005(9) 0.0009(8) 0.0037(8)
C32 0.0163(9) 0.0119(9) 0.0123(8) -0.0027(8) -0.0015(7) 0.0031(7)
C33 0.0175(10) 0.0145(9) 0.0110(8) -0.0038(8) -0.0002(7) 0.0045(8)

loop_
_atom_type_symbol
_atom_type_description
_atom_type_scat_dispersion_real
_atom_type_scat_dispersion_imag
_atom_type_scat_source
C C 0.0033 0.0016 'International Tables Vol C Tables 4.2.6.8 and 6.1.1.4'
H H 0.0000 0.0000 'International Tables Vol C Tables 4.2.6.8 and 6.1.1.4'
O O 0.0106 0.0060 'International Tables Vol C Tables 4.2.6.8 and 6.1.1.4'
P P 0.1023 0.0942 'International Tables Vol C Tables 4.2.6.8 and 6.1.1.4'
S S 0.1246 0.1234 'International Tables Vol C Tables 4.2.6.8 and 6.1.1.4'
Ni Ni 0.3393 1.1124 'International Tables Vol C Tables 4.2.6.8 and 6.1.1.4'

loop_
_geom_angle_atom_site_label_1
_geom_angle_atom_site_label_2
_geom_angle_atom_site_label_3
_geom_angle
_geom_angle_site_symmetry_1
_geom_angle_site_symmetry_3
_geom_angle_publ_flag
S2 Ni1 P2 88.72(2) . . ?
S2 Ni1 S1 93.06(2) . . ?
P2 Ni1 S1 175.72(2) . . ?
S2 Ni1 P1 174.02(2) . . ?
P2 Ni1 P1 87.31(2) . . ?
S1 Ni1 P1 91.21(2) . . ?
C1 S1 Ni1 103.92(7) . . ?
C2 S2 Ni1 104.02(7) . . ?
C3 S3 C7 96.73(9) . . ?
C4 S4 C7 97.33(9) . . ?
C14 P1 C32 104.21(9) . . ?
C14 P1 C8 106.60(9) . . ?
C32 P1 C8 105.24(9) . . ?
C14 P1 Ni1 115.52(7) . . ?
C32 P1 Ni1 107.68(7) . . ?
C8 P1 Ni1 116.45(7) . . ?
C26 P2 C20 107.03(9) . . ?
C26 P2 C33 102.66(9) . . ?
C20 P2 C33 105.65(9) . . ?
C26 P2 Ni1 114.14(7) . . ?
C20 P2 Ni1 118.44(7) . . ?
C33 P2 Ni1 107.44(7) . . ?
C6 C1 C2 120.52(17) . . ?
C6 C1 S1 120.43(14) . . ?
C2 C1 S1 119.03(14) . . ?
C5 C2 C1 119.99(17) . . ?
C5 C2 S2 120.14(15) . . ?
C1 C2 S2 119.84(14) . . ?
C6 C3 C4 120.53(17) . . ?
C6 C3 S3 123.16(15) . . ?
C4 C3 S3 116.22(14) . . ?
C5 C4 C3 120.67(17) . . ?
C5 C4 S4 122.92(15) . . ?
C3 C4 S4 116.31(14) . . ?
C4 C5 C2 119.18(17) . . ?
C3 C6 C1 119.00(18) . . ?
O1 C7 S4 122.71(15) . . ?
O1 C7 S3 124.20(15) . . ?
S4 C7 S3 113.07(10) . . ?
C9 C8 C13 119.41(18) . . ?
C9 C8 P1 123.48(15) . . ?
C13 C8 P1 117.11(15) . . ?
C8 C9 C10 119.90(19) . . ?
C11 C10 C9 120.2(2) . . ?
C10 C11 C12 120.24(19) . . ?
C13 C12 C11 119.72(19) . . ?
C12 C13 C8 120.53(19) . . ?
C15 C14 C19 119.12(18) . . ?
C15 C14 P1 118.33(15) . . ?
C19 C14 P1 122.52(16) . . ?
C16 C15 C14 120.41(19) . . ?
C17 C16 C15 120.2(2) . . ?
C18 C17 C16 119.4(2) . . ?
C19 C18 C17 121.1(2) . . ?
C18 C19 C14 119.8(2) . . ?
C21 C20 C25 119.24(19) . . ?
C21 C20 P2 118.51(16) . . ?
C25 C20 P2 122.17(15) . . ?
C22 C21 C20 120.7(2) . . ?
C23 C22 C21 119.9(2) . . ?
C22 C23 C24 119.9(2) . . ?
C25 C24 C23 120.2(2) . . ?
C24 C25 C20 120.08(19) . . ?
C31 C26 C27 119.61(19) . . ?
C31 C26 P2 122.35(16) . . ?
C27 C26 P2 117.85(15) . . ?
C28 C27 C26 119.84(19) . . ?
C29 C28 C27 120.3(2) . . ?
C30 C29 C28 119.9(2) . . ?
C29 C30 C31 120.8(2) . . ?
C26 C31 C30 119.4(2) . . ?
C33 C32 P1 117.03(15) . . ?
C32 C33 P2 117.14(15) . . ?

loop_
_geom_bond_atom_site_label_1
_geom_bond_atom_site_label_2
_geom_bond_distance
_geom_bond_site_symmetry_2
_geom_bond_publ_flag
Ni1 S2 2.1481(6) . ?
Ni1 P2 2.1583(7) . ?
Ni1 S1 2.1597(7) . ?
Ni1 P1 2.1612(7) . ?
S1 C1 1.7582(19) . ?
S2 C2 1.7539(19) . ?
S3 C3 1.7543(19) . ?
S3 C7 1.783(2) . ?
S4 C4 1.7516(19) . ?
S4 C7 1.760(2) . ?
P1 C14 1.8192(19) . ?
P1 C32 1.819(2) . ?
P1 C8 1.8222(19) . ?
P2 C26 1.813(2) . ?
P2 C20 1.816(2) . ?
P2 C33 1.821(2) . ?
O1 C7 1.201(2) . ?
C1 C6 1.397(3) . ?
C1 C2 1.399(3) . ?
C2 C5 1.401(3) . ?
C3 C6 1.383(3) . ?
C3 C4 1.403(3) . ?
C4 C5 1.380(3) . ?
C8 C9 1.391(3) . ?
C8 C13 1.394(3) . ?
C9 C10 1.392(3) . ?
C10 C11 1.383(3) . ?
C11 C12 1.386(3) . ?
C12 C13 1.386(3) . ?
C14 C15 1.398(3) . ?
C14 C19 1.400(3) . ?
C15 C16 1.388(3) . ?
C16 C17 1.388(3) . ?
C17 C18 1.387(3) . ?
C18 C19 1.382(3) . ?
C20 C21 1.390(3) . ?
C20 C25 1.394(3) . ?
C21 C22 1.386(3) . ?
C22 C23 1.383(3) . ?
C23 C24 1.391(3) . ?
C24 C25 1.387(3) . ?
C26 C31 1.388(3) . ?
C26 C27 1.402(3) . ?
C27 C28 1.382(3) . ?
C28 C29 1.381(3) . ?
C29 C30 1.373(3) . ?
C30 C31 1.391(3) . ?
C32 C33 1.323(3) . ?
